data_1547032
loop_
_publ_author_name
'Lv, Ningning'
'Liu, Yue'
'Xiong, Chunhua'
'Liu, Zhanxiang'
'Zhang, Yuhong'

_publ_section_title
;
 Cobalt-Catalyzed Oxidant-Free Spirocycle Synthesis by Liberation of
 Hydrogen.
;
_journal_issue 17
_journal_name_full 'Organic letters'
_journal_page_first 4640
_journal_page_last 4643
_journal_paper_doi 10.1021/acs.orglett.7b02266
_journal_volume 19
_journal_year 2017
_chemical_formula_moiety 'C14 H14 N2 O3'
_chemical_formula_sum 'C14 H14 N2 O3'
_chemical_formula_weight 258.27
_chemical_name_systematic
;
 ? 
;
_space_group_crystal_system monoclinic
_space_group_IT_number 14
_space_group_name_Hall '-P 2ybc'
_space_group_name_H-M_alt 'P 1 21/c 1'
_symmetry_space_group_name_Hall '-P 2ybc'
_symmetry_space_group_name_H-M 'P 1 21/c 1'
_atom_sites_solution_hydrogens geom
_atom_sites_solution_primary direct
_atom_sites_solution_secondary difmap
_audit_creation_date 2016-05-30
_audit_creation_method
;
Olex2 1.2
(compiled 2014.03.20 svn.r2914 for OlexSys, GUI svn.r4816)
;
_cell_angle_alpha 90.00
_cell_angle_beta 99.399(8)
_cell_angle_gamma 90.00
_cell_formula_units_Z 4
_cell_length_a 5.6185(6)
_cell_length_b 22.7525(18)
_cell_length_c 10.3579(7)
_cell_measurement_reflns_used 1149
_cell_measurement_temperature 293(2)
_cell_measurement_theta_max 29.0753
_cell_measurement_theta_min 3.3384
_cell_volume 1306.3(2)
_computing_cell_refinement
;
CrysAlisPro, Agilent Technologies,
Version 1.171.35.11 (release 16-05-2011 CrysAlis171 .NET)
(compiled May 16 2011,17:55:39)
;
_computing_data_collection
;
CrysAlisPro, Agilent Technologies,
Version 1.171.35.11 (release 16-05-2011 CrysAlis171 .NET)
(compiled May 16 2011,17:55:39)
;
_computing_data_reduction
;
CrysAlisPro, Agilent Technologies,
Version 1.171.35.11 (release 16-05-2011 CrysAlis171 .NET)
(compiled May 16 2011,17:55:39)
;
_computing_molecular_graphics 'Olex2 (Dolomanov et al., 2009)'
_computing_publication_material 'Olex2 (Dolomanov et al., 2009)'
_computing_structure_refinement 'ShelXL (Sheldrick, 2008)'
_computing_structure_solution 'ShelXS (Sheldrick, 2008)'
_diffrn_ambient_temperature 293.15
_diffrn_detector_area_resol_mean 10.3592
_diffrn_measured_fraction_theta_full 0.997
_diffrn_measured_fraction_theta_max 0.997
_diffrn_measurement_device_type 'Xcalibur, Atlas, Gemini ultra'
_diffrn_measurement_method '\w scans'
_diffrn_orient_matrix_UB_11 0.0299915000
_diffrn_orient_matrix_UB_12 0.0223842000
_diffrn_orient_matrix_UB_13 0.0475225000
_diffrn_orient_matrix_UB_21 -0.0667667000
_diffrn_orient_matrix_UB_22 -0.0148116000
_diffrn_orient_matrix_UB_23 0.0425661000
_diffrn_orient_matrix_UB_31 0.1049645000
_diffrn_orient_matrix_UB_32 -0.0158483000
_diffrn_orient_matrix_UB_33 0.0273829000
_diffrn_radiation_monochromator graphite
_diffrn_radiation_type MoK\a
_diffrn_radiation_wavelength 0.71073
_diffrn_reflns_av_R_equivalents 0.0603
_diffrn_reflns_av_unetI/netI 0.0737
_diffrn_reflns_limit_h_max 6
_diffrn_reflns_limit_h_min -4
_diffrn_reflns_limit_k_max 24
_diffrn_reflns_limit_k_min -27
_diffrn_reflns_limit_l_max 10
_diffrn_reflns_limit_l_min -12
_diffrn_reflns_number 4943
_diffrn_reflns_theta_full 25.35
_diffrn_reflns_theta_max 25.35
_diffrn_reflns_theta_min 3.35
_diffrn_source 'Enhance (Mo) X-ray Source'
_exptl_absorpt_coefficient_mu 0.094
_exptl_absorpt_correction_T_max 1.00000
_exptl_absorpt_correction_T_min 0.72627
_exptl_absorpt_correction_type multi-scan
_exptl_absorpt_process_details
;
CrysAlisPro, Agilent Technologies,
Version 1.171.35.11 (release 16-05-2011 CrysAlis171 .NET)
(compiled May 16 2011,17:55:39)
Empirical absorption correction using spherical harmonics,
 implemented in SCALE3 ABSPACK scaling algorithm.
;
_exptl_crystal_colour colourless
_exptl_crystal_colour_primary colourless
_exptl_crystal_density_diffrn 1.313
_exptl_crystal_density_method 'not measured'
_exptl_crystal_description needle
_exptl_crystal_F_000 544
_exptl_crystal_size_max 0.25
_exptl_crystal_size_mid 0.16
_exptl_crystal_size_min 0.12
_refine_diff_density_max 0.297
_refine_diff_density_min -0.262
_refine_diff_density_rms 0.071
_refine_ls_extinction_method none
_refine_ls_goodness_of_fit_ref 1.031
_refine_ls_hydrogen_treatment constr
_refine_ls_matrix_type full
_refine_ls_number_parameters 174
_refine_ls_number_reflns 2384
_refine_ls_number_restraints 0
_refine_ls_restrained_S_all 1.031
_refine_ls_R_factor_all 0.1127
_refine_ls_R_factor_gt 0.0710
_refine_ls_shift/su_max 0.000
_refine_ls_shift/su_mean 0.000
_refine_ls_structure_factor_coef Fsqd
_refine_ls_weighting_details 'calc w=1/[\s^2^(Fo^2^)+(0.0982P)^2^+0.0000P] where P=(Fo^2^+2Fc^2^)/3'
_refine_ls_weighting_scheme calc
_refine_ls_wR_factor_gt 0.1713
_refine_ls_wR_factor_ref 0.2065
_reflns_number_gt 1466
_reflns_number_total 2384
_reflns_threshold_expression >2sigma(I)
_cod_data_source_file ol7b02266_si_002.cif
_cod_data_source_block 160530_lnn_1_078_1
_cod_original_cell_volume 1306.33(19)
_cod_database_code 1547032
_chemical_oxdiff_formula c28h29o4
_reflns_odcompleteness_completeness 99.60
_reflns_odcompleteness_iscentric 1
_reflns_odcompleteness_theta 26.32
_olex2_refinement_description
;
1. Fixed Uiso
 At 1.2 times of:
  All C(H) groups, All C(H,H) groups
 At 1.5 times of:
  All C(H,H,H) groups
2.a Secondary CH2 refined with riding coordinates:
 C11(H11A,H11B), C12(H12A,H12B)
2.b Aromatic/amide H refined with riding coordinates:
 C1(H1), C2(H2), C3(H3), C4(H4)
2.c Idealised Me refined as rotating group:
 C13(H13A,H13B,H13C), C14(H14A,H14B,H14C)
;

loop_
_space_group_symop_id
_space_group_symop_operation_xyz
1 'x, y, z'
2 '-x, y+1/2, -z+1/2'
3 '-x, -y, -z'
4 'x, -y-1/2, z-1/2'

loop_
_atom_site_label
_atom_site_type_symbol
_atom_site_fract_x
_atom_site_fract_y
_atom_site_fract_z
_atom_site_U_iso_or_equiv
_atom_site_adp_type
_atom_site_occupancy
_atom_site_calc_flag
_atom_site_refinement_flags_posn
O1 O 0.3401(4) 0.46349(10) 0.1902(2) 0.0588(7) Uani 1 d .
O2 O 0.3583(4) 0.31009(11) 0.4583(2) 0.0630(7) Uani 1 d .
O3 O -0.1847(5) 0.36618(12) 0.7118(2) 0.0727(8) Uani 1 d .
N1 N 0.2087(4) 0.43112(11) 0.3804(2) 0.0452(7) Uani 1 d .
N2 N 0.1125(4) 0.33086(11) 0.6067(2) 0.0444(6) Uani 1 d .
C1 C -0.0139(7) 0.37394(16) 0.0527(3) 0.0672(11) Uani 1 d .
H1 H 0.0626 0.3924 -0.0092 0.081 Uiso 1 calc R
C2 C -0.1897(7) 0.33176(17) 0.0170(3) 0.0725(11) Uani 1 d .
H2 H -0.2306 0.3213 -0.0706 0.087 Uiso 1 calc R
C3 C -0.3050(7) 0.30503(18) 0.1088(3) 0.0705(11) Uani 1 d .
H3 H -0.4248 0.2774 0.0819 0.085 Uiso 1 calc R
C4 C -0.2464(5) 0.31852(15) 0.2400(3) 0.0548(9) Uani 1 d .
H4 H -0.3241 0.3001 0.3017 0.066 Uiso 1 calc R
C5 C -0.0693(5) 0.36001(14) 0.2773(3) 0.0431(7) Uani 1 d .
C6 C 0.0433(5) 0.38750(14) 0.1841(3) 0.0486(8) Uani 1 d .
C7 C 0.2088(5) 0.42981(13) 0.2576(3) 0.0461(7) Uani 1 d .
C8 C 0.0412(5) 0.38498(12) 0.4089(3) 0.0409(7) Uani 1 d .
C9 C 0.1933(5) 0.33717(12) 0.4907(3) 0.0414(7) Uani 1 d .
C10 C -0.0806(5) 0.36674(13) 0.6187(3) 0.0467(8) Uani 1 d .
C11 C -0.1341(5) 0.40432(13) 0.4993(3) 0.0457(8) Uani 1 d .
H11A H -0.1103 0.4455 0.5222 0.055 Uiso 1 calc R
H11B H -0.2997 0.3988 0.4568 0.055 Uiso 1 calc R
C12 C 0.4975(6) 0.50631(15) 0.2612(3) 0.0611(9) Uani 1 d .
H12A H 0.6080 0.4872 0.3303 0.073 Uiso 1 calc R
H12B H 0.4037 0.5349 0.3009 0.073 Uiso 1 calc R
C13 C 0.6324(8) 0.53556(19) 0.1705(4) 0.0871(13) Uani 1 d .
H13A H 0.5233 0.5576 0.1077 0.131 Uiso 1 calc GR
H13B H 0.7136 0.5066 0.1261 0.131 Uiso 1 calc GR
H13C H 0.7492 0.5617 0.2183 0.131 Uiso 1 calc GR
C14 C 0.2261(6) 0.29103(16) 0.7100(3) 0.0624(10) Uani 1 d .
H14A H 0.1853 0.2512 0.6853 0.094 Uiso 1 calc GR
H14B H 0.1695 0.3000 0.7902 0.094 Uiso 1 calc GR
H14C H 0.3981 0.2958 0.7219 0.094 Uiso 1 calc GR

loop_
_atom_site_aniso_label
_atom_site_aniso_U_11
_atom_site_aniso_U_22
_atom_site_aniso_U_33
_atom_site_aniso_U_23
_atom_site_aniso_U_13
_atom_site_aniso_U_12
O1 0.0735(15) 0.0537(15) 0.0514(13) 0.0037(10) 0.0167(11) -0.0268(11)
O2 0.0657(15) 0.0683(16) 0.0605(15) 0.0111(11) 0.0267(12) 0.0158(12)
O3 0.0913(18) 0.083(2) 0.0526(14) 0.0124(12) 0.0388(13) 0.0224(14)
N1 0.0546(15) 0.0426(15) 0.0391(13) 0.0030(11) 0.0098(11) -0.0071(12)
N2 0.0543(14) 0.0425(14) 0.0388(13) 0.0066(10) 0.0144(11) 0.0041(12)
C1 0.084(2) 0.076(3) 0.0439(19) 0.0033(17) 0.0176(17) -0.031(2)
C2 0.091(3) 0.085(3) 0.0398(18) -0.0041(17) 0.0080(17) -0.032(2)
C3 0.073(2) 0.086(3) 0.053(2) -0.0065(18) 0.0115(18) -0.034(2)
C4 0.0577(18) 0.065(2) 0.0441(17) 0.0028(15) 0.0160(15) -0.0166(17)
C5 0.0481(16) 0.0460(16) 0.0357(15) 0.0027(13) 0.0085(13) -0.0047(13)
C6 0.0583(18) 0.0533(19) 0.0358(16) 0.0043(13) 0.0124(14) -0.0105(14)
C7 0.0559(18) 0.0394(17) 0.0441(17) 0.0048(13) 0.0116(14) -0.0079(14)
C8 0.0457(15) 0.0420(16) 0.0360(15) 0.0046(12) 0.0094(12) -0.0015(13)
C9 0.0470(16) 0.0404(17) 0.0396(16) -0.0001(12) 0.0151(13) -0.0008(13)
C10 0.0563(18) 0.0496(18) 0.0365(16) 0.0013(13) 0.0149(14) -0.0016(14)
C11 0.0525(17) 0.0402(16) 0.0460(16) 0.0038(13) 0.0131(14) 0.0014(13)
C12 0.074(2) 0.0497(19) 0.0577(19) 0.0027(16) 0.0055(17) -0.0175(17)
C13 0.095(3) 0.082(3) 0.088(3) 0.003(2) 0.027(2) -0.044(2)
C14 0.077(2) 0.063(2) 0.0502(19) 0.0233(16) 0.0187(16) 0.0145(18)

loop_
_atom_type_symbol
_atom_type_description
_atom_type_scat_dispersion_real
_atom_type_scat_dispersion_imag
_atom_type_scat_source
C C 0.0033 0.0016 'International Tables Vol C Tables 4.2.6.8 and 6.1.1.4'
H H 0.0000 0.0000 'International Tables Vol C Tables 4.2.6.8 and 6.1.1.4'
N N 0.0061 0.0033 'International Tables Vol C Tables 4.2.6.8 and 6.1.1.4'
O O 0.0106 0.0060 'International Tables Vol C Tables 4.2.6.8 and 6.1.1.4'

loop_
_geom_angle_atom_site_label_1
_geom_angle_atom_site_label_2
_geom_angle_atom_site_label_3
_geom_angle
C7 O1 C12 117.9(2)
C7 N1 C8 106.8(2)
C9 N2 C10 113.5(2)
C9 N2 C14 122.8(2)
C10 N2 C14 123.7(2)
C2 C1 H1 121.3
C6 C1 H1 121.3
C6 C1 C2 117.4(3)
C1 C2 H2 119.4
C3 C2 C1 121.1(3)
C3 C2 H2 119.4
C2 C3 H3 119.4
C2 C3 C4 121.2(3)
C4 C3 H3 119.4
C3 C4 H4 120.9
C3 C4 C5 118.2(3)
C5 C4 H4 120.9
C4 C5 C6 120.2(3)
C4 C5 C8 132.8(3)
C6 C5 C8 106.9(3)
C1 C6 C5 121.7(3)
C1 C6 C7 133.3(3)
C5 C6 C7 104.9(2)
O1 C7 C6 117.6(2)
N1 C7 O1 126.8(3)
N1 C7 C6 115.6(2)
N1 C8 C5 105.6(2)
N1 C8 C9 107.3(2)
N1 C8 C11 114.5(2)
C5 C8 C9 109.7(2)
C5 C8 C11 116.7(2)
C11 C8 C9 102.7(2)
O2 C9 N2 125.1(3)
O2 C9 C8 126.1(2)
N2 C9 C8 108.9(2)
O3 C10 N2 123.8(3)
O3 C10 C11 127.6(3)
N2 C10 C11 108.6(2)
C8 C11 H11A 110.5
C8 C11 H11B 110.5
C10 C11 C8 106.2(2)
C10 C11 H11A 110.5
C10 C11 H11B 110.5
H11A C11 H11B 108.7
O1 C12 H12A 109.9
O1 C12 H12B 109.9
O1 C12 C13 108.7(3)
H12A C12 H12B 108.3
C13 C12 H12A 109.9
C13 C12 H12B 109.9
C12 C13 H13A 109.5
C12 C13 H13B 109.5
C12 C13 H13C 109.5
H13A C13 H13B 109.5
H13A C13 H13C 109.5
H13B C13 H13C 109.5
N2 C14 H14A 109.5
N2 C14 H14B 109.5
N2 C14 H14C 109.5
H14A C14 H14B 109.5
H14A C14 H14C 109.5
H14B C14 H14C 109.5

loop_
_geom_bond_atom_site_label_1
_geom_bond_atom_site_label_2
_geom_bond_distance
O1 C7 1.337(3)
O1 C12 1.435(4)
O2 C9 1.205(3)
O3 C10 1.207(3)
N1 C7 1.272(3)
N1 C8 1.472(4)
N2 C9 1.360(3)
N2 C10 1.380(4)
N2 C14 1.466(4)
C1 H1 0.9300
C1 C2 1.384(5)
C1 C6 1.380(4)
C2 H2 0.9300
C2 C3 1.377(5)
C3 H3 0.9300
C3 C4 1.379(4)
C4 H4 0.9300
C4 C5 1.380(4)
C5 C6 1.387(4)
C5 C8 1.513(4)
C6 C7 1.463(4)
C8 C9 1.547(4)
C8 C11 1.530(4)
C10 C11 1.493(4)
C11 H11A 0.9700
C11 H11B 0.9700
C12 H12A 0.9700
C12 H12B 0.9700
C12 C13 1.460(5)
C13 H13A 0.9600
C13 H13B 0.9600
C13 H13C 0.9600
C14 H14A 0.9600
C14 H14B 0.9600
C14 H14C 0.9600

loop_
_geom_torsion_atom_site_label_1
_geom_torsion_atom_site_label_2
_geom_torsion_atom_site_label_3
_geom_torsion_atom_site_label_4
_geom_torsion
O3 C10 C11 C8 -176.7(3)
N1 C8 C9 O2 -57.7(4)
N1 C8 C9 N2 121.6(2)
N1 C8 C11 C10 -118.0(3)
N2 C10 C11 C8 2.9(3)
C1 C2 C3 C4 -1.3(6)
C1 C6 C7 O1 -0.9(6)
C1 C6 C7 N1 178.0(4)
C2 C1 C6 C5 0.2(5)
C2 C1 C6 C7 -177.7(4)
C2 C3 C4 C5 0.4(6)
C3 C4 C5 C6 0.7(5)
C3 C4 C5 C8 -179.4(3)
C4 C5 C6 C1 -1.0(5)
C4 C5 C6 C7 177.4(3)
C4 C5 C8 N1 -175.8(3)
C4 C5 C8 C9 68.9(4)
C4 C5 C8 C11 -47.4(5)
C5 C6 C7 O1 -179.0(3)
C5 C6 C7 N1 -0.2(4)
C5 C8 C9 O2 56.5(4)
C5 C8 C9 N2 -124.2(2)
C5 C8 C11 C10 118.0(3)
C6 C1 C2 C3 0.9(6)
C6 C5 C8 N1 4.1(3)
C6 C5 C8 C9 -111.2(3)
C6 C5 C8 C11 132.5(3)
C7 O1 C12 C13 176.8(3)
C7 N1 C8 C5 -4.2(3)
C7 N1 C8 C9 112.8(3)
C7 N1 C8 C11 -133.9(3)
C8 N1 C7 O1 -178.4(3)
C8 N1 C7 C6 2.9(3)
C8 C5 C6 C1 179.1(3)
C8 C5 C6 C7 -2.5(3)
C9 N2 C10 O3 177.0(3)
C9 N2 C10 C11 -2.7(3)
C9 C8 C11 C10 -2.0(3)
C10 N2 C9 O2 -179.4(3)
C10 N2 C9 C8 1.3(3)
C11 C8 C9 O2 -178.7(3)
C11 C8 C9 N2 0.6(3)
C12 O1 C7 N1 -0.6(5)
C12 O1 C7 C6 178.2(3)
C14 N2 C9 O2 2.5(5)
C14 N2 C9 C8 -176.8(3)
C14 N2 C10 O3 -4.9(5)
C14 N2 C10 C11 175.4(3)
